data_7248034
loop_
_publ_author_name
'Tang, Mingjie'
'Yin, Zhaoyang'
'Zeng, Zhiwei'
'Dong, Yaqun'
'Huang, Wei'
'Liu, Yuji'
'Tang, Yongxing'

_publ_section_title
;
 A desirable coplanar energetic pentazolate salt driven by hydrogen bonds
;
_journal_issue 6
_journal_name_full CrystEngComm
_journal_page_first 748
_journal_page_last 752
_journal_paper_doi 10.1039/D3CE01234D
_journal_volume 26
_journal_year 2024
_chemical_formula_moiety 'C4 H8 N7 O2, Cl'
_chemical_formula_sum 'C4 H8 Cl N7 O2'
_chemical_formula_weight 221.62
_space_group_crystal_system orthorhombic
_space_group_IT_number 33
_space_group_name_Hall 'P 2c -2n'
_space_group_name_H-M_alt 'P n a 21'
_atom_sites_solution_hydrogens difmap
_atom_sites_solution_primary iterative
_audit_block_doi 10.5517/ccdc.csd.cc2hjj2n
_audit_creation_date 2023-12-04
_audit_creation_method
;
Olex2 1.5
(compiled 2023.08.24 svn.re1ec1418 for OlexSys, GUI svn.r6817)
;
_audit_update_record
;
2023-12-04 deposited with the CCDC.	2024-01-17 downloaded from the CCDC.
;
_cell_angle_alpha 90
_cell_angle_beta 90
_cell_angle_gamma 90
_cell_formula_units_Z 4
_cell_length_a 9.6066(6)
_cell_length_b 19.8590(14)
_cell_length_c 4.6599(2)
_cell_measurement_reflns_used 1892
_cell_measurement_temperature 173(2)
_cell_measurement_theta_max 26.33
_cell_measurement_theta_min 2.95
_cell_volume 889.00(9)
_computing_molecular_graphics 'Olex2 1.5 (Dolomanov et al., 2009)'
_computing_publication_material 'Olex2 1.5 (Dolomanov et al., 2009)'
_computing_structure_refinement 'olex2.refine 1.5 (Bourhis et al., 2015)'
_computing_structure_solution 'olex2.solve (Bourhis et al., 2015)'
_diffrn_ambient_temperature 173.10
_diffrn_measured_fraction_theta_full 0.995
_diffrn_measured_fraction_theta_max 0.994
_diffrn_measurement_device_type 'CCD area detector'
_diffrn_measurement_method 'phi and omega scans'
_diffrn_radiation_monochromator graphite
_diffrn_radiation_type MoK\a
_diffrn_radiation_wavelength 0.71073
_diffrn_reflns_av_R_equivalents 0.0479
_diffrn_reflns_av_unetI/netI 0.0417
_diffrn_reflns_Laue_measured_fraction_full 0.995
_diffrn_reflns_Laue_measured_fraction_max 0.994
_diffrn_reflns_limit_h_max 11
_diffrn_reflns_limit_h_min -11
_diffrn_reflns_limit_k_max 23
_diffrn_reflns_limit_k_min -24
_diffrn_reflns_limit_l_max 5
_diffrn_reflns_limit_l_min -5
_diffrn_reflns_number 6900
_diffrn_reflns_point_group_measured_fraction_full 0.993
_diffrn_reflns_point_group_measured_fraction_max 0.989
_diffrn_reflns_theta_full 25.242
_diffrn_reflns_theta_max 26.363
_diffrn_reflns_theta_min 2.950
_exptl_absorpt_coefficient_mu 0.419
_exptl_absorpt_correction_T_max 0.7454
_exptl_absorpt_correction_T_min 0.6775
_exptl_absorpt_correction_type none
_exptl_absorpt_process_details 'SADABS (Bruker, 2014)'
_exptl_crystal_colour 'greenish green'
_exptl_crystal_colour_modifier greenish
_exptl_crystal_colour_primary green
_exptl_crystal_density_diffrn 1.656
_exptl_crystal_description needle
_exptl_crystal_F_000 456
_exptl_crystal_size_max 0.41
_exptl_crystal_size_mid 0.06
_exptl_crystal_size_min 0.05
_refine_diff_density_max 0.208
_refine_diff_density_min -0.208
_refine_diff_density_rms 0.051
_refine_ls_abs_structure_details
;
 Flack x determined using 627 quotients [(I+)-(I-)]/[(I+)+(I-)]
 (Parsons, Flack and Wagner, Acta Cryst. B69 (2013) 249-259).
;
_refine_ls_abs_structure_Flack -0.26(4)
_refine_ls_extinction_method none
_refine_ls_goodness_of_fit_ref 1.075
_refine_ls_hydrogen_treatment refxyz
_refine_ls_matrix_type full
_refine_ls_number_parameters 151
_refine_ls_number_reflns 1800
_refine_ls_number_restraints 17
_refine_ls_restrained_S_all 1.072
_refine_ls_R_factor_all 0.0399
_refine_ls_R_factor_gt 0.0316
_refine_ls_shift/su_max 0.000
_refine_ls_shift/su_mean 0.000
_refine_ls_structure_factor_coef Fsqd
_refine_ls_weighting_details 'w=1/[\s^2^(Fo^2^)+(0.0272P)^2^] where P=(Fo^2^+2Fc^2^)/3'
_refine_ls_weighting_scheme calc
_refine_ls_wR_factor_gt 0.0612
_refine_ls_wR_factor_ref 0.0638
_reflns_Friedel_coverage 0.765
_reflns_Friedel_fraction_full 0.991
_reflns_Friedel_fraction_max 0.982
_reflns_number_gt 1618
_reflns_number_total 1800
_reflns_threshold_expression 'I > 2\s(I)'
_cod_data_source_file d3ce01234d2.cif
_cod_data_source_block 1
_cod_depositor_comments 'Adding full bibliography for 7248033--7248034.cif.'
_cod_database_code 7248034
_shelx_shelxl_version_number 2014/7
_shelx_space_group_comment
;
The symmetry employed for this shelxl refinement is uniquely defined
by the following loop, which should always be used as a source of
symmetry information in preference to the above space-group names.
They are only intended as comments.
;
_shelx_estimated_absorpt_t_max 0.979
_shelx_estimated_absorpt_t_min 0.847
_olex2_refinement_description
;
1. Restrained distances
 N4-H4A \\sim N4-H4B \\sim N5-H5A \\sim N5-H5B \\sim N6-H6A \\sim N6-H6B
 with sigma of 0.02
 N2-H2 \\sim N3-H3
 with sigma of 0.02
;
_olex2_submission_special_instructions 'No special instructions were received'

loop_
_space_group_symop_operation_xyz
'x, y, z'
'-x, -y, z+1/2'
'x+1/2, -y+1/2, z'
'-x+1/2, y+1/2, z+1/2'

loop_
_atom_site_label
_atom_site_type_symbol
_atom_site_fract_x
_atom_site_fract_y
_atom_site_fract_z
_atom_site_U_iso_or_equiv
_atom_site_adp_type
_atom_site_occupancy
_atom_site_site_symmetry_order
_atom_site_calc_flag
_atom_site_refinement_flags_posn
_atom_site_refinement_flags_adp
_atom_site_refinement_flags_occupancy
_atom_site_disorder_assembly
_atom_site_disorder_group
C1 C 0.9807(3) 0.22941(16) 1.0037(7) 0.0209(7) Uani 1 1 d . . . . .
C2 C 0.8801(3) 0.13463(15) 0.8740(6) 0.0194(7) Uani 1 1 d . . . . .
C3 C 0.7841(3) 0.08760(17) 0.7386(7) 0.0201(7) Uani 1 1 d . . . . .
C4 C 0.7710(3) 0.01868(17) 0.8404(7) 0.0228(7) Uani 1 1 d . . . . .
Cl1 Cl 0.76477(7) 0.34234(4) 0.60515(19) 0.02429(19) Uani 1 1 d . . . . .
N1 N 0.9731(3) 0.11740(14) 1.0665(6) 0.0247(6) Uani 1 1 d . . . . .
N2 N 1.0329(3) 0.17779(14) 1.1493(6) 0.0252(6) Uani 1 1 d D . . . .
H2 H 1.103(4) 0.1772(18) 1.264(8) 0.030 Uiso 1 1 d DR . . . .
N3 N 0.8833(3) 0.20296(14) 0.8287(6) 0.0202(6) Uani 1 1 d D . . . .
H3 H 0.831(3) 0.2249(17) 0.712(7) 0.024 Uiso 1 1 d DR . . . .
N4 N 1.0162(3) 0.29354(16) 1.0151(7) 0.0285(7) Uani 1 1 d D . . . .
H4A H 1.071(3) 0.3079(18) 1.160(6) 0.034 Uiso 1 1 d DR . . . .
H4B H 0.954(3) 0.3218(17) 0.932(7) 0.034 Uiso 1 1 d DR . . . .
N5 N 0.8579(3) -0.00384(15) 1.0405(6) 0.0277(7) Uani 1 1 d D . . . .
H5A H 0.841(3) -0.0453(13) 1.114(8) 0.033 Uiso 1 1 d DR . . . .
H5B H 0.923(3) 0.0242(15) 1.122(8) 0.033 Uiso 1 1 d DR . . . .
N6 N 0.6751(3) -0.02280(16) 0.7402(7) 0.0323(7) Uani 1 1 d D . . . .
H6A H 0.617(3) -0.0053(18) 0.612(7) 0.039 Uiso 1 1 d DR . . . .
H6B H 0.671(4) -0.0641(13) 0.814(8) 0.039 Uiso 1 1 d DR . . . .
N7 N 0.7019(3) 0.11094(14) 0.5184(5) 0.0214(6) Uani 1 1 d . . . . .
O1 O 0.6111(2) 0.07441(11) 0.3992(5) 0.0311(6) Uani 1 1 d . . . . .
O2 O 0.7159(2) 0.17087(11) 0.4317(5) 0.0275(6) Uani 1 1 d . . . . .

loop_
_atom_site_aniso_label
_atom_site_aniso_U_11
_atom_site_aniso_U_22
_atom_site_aniso_U_33
_atom_site_aniso_U_23
_atom_site_aniso_U_13
_atom_site_aniso_U_12
C1 0.0198(16) 0.0232(18) 0.0197(14) -0.0041(13) -0.0013(12) -0.0004(13)
C2 0.0217(16) 0.0181(18) 0.0183(15) 0.0015(12) -0.0001(12) 0.0020(12)
C3 0.0187(15) 0.0195(17) 0.0221(16) 0.0018(13) -0.0028(12) 0.0012(13)
C4 0.0238(17) 0.0227(18) 0.0220(16) 0.0006(13) 0.0018(14) -0.0003(14)
Cl1 0.0282(4) 0.0160(3) 0.0287(4) 0.0049(4) -0.0110(4) -0.0008(3)
N1 0.0254(13) 0.0214(15) 0.0274(16) 0.0031(12) -0.0080(13) -0.0032(10)
N2 0.0233(12) 0.0273(15) 0.0252(16) -0.0009(13) -0.0087(12) -0.0005(11)
N3 0.0216(14) 0.0198(15) 0.0192(14) 0.0013(11) -0.0049(11) -0.0017(11)
N4 0.0294(16) 0.0249(16) 0.0311(16) -0.0038(13) -0.0122(12) -0.0019(13)
N5 0.0325(15) 0.0200(15) 0.0308(17) 0.0076(12) -0.0055(12) -0.0013(12)
N6 0.0353(17) 0.0219(17) 0.0396(18) 0.0083(14) -0.0093(14) -0.0073(14)
N7 0.0221(13) 0.0203(15) 0.0219(15) -0.0006(11) -0.0035(10) -0.0009(11)
O1 0.0310(14) 0.0240(14) 0.0382(15) -0.0003(11) -0.0149(10) -0.0060(11)
O2 0.0343(13) 0.0176(13) 0.0305(13) 0.0059(10) -0.0106(10) -0.0024(10)

loop_
_atom_type_symbol
_atom_type_description
_atom_type_scat_dispersion_real
_atom_type_scat_dispersion_imag
_atom_type_scat_source
C C 0.0033 0.0016 'International Tables Vol C Tables 4.2.6.8 and 6.1.1.4'
H H 0.0000 0.0000 'International Tables Vol C Tables 4.2.6.8 and 6.1.1.4'
N N 0.0061 0.0033 'International Tables Vol C Tables 4.2.6.8 and 6.1.1.4'
O O 0.0106 0.0060 'International Tables Vol C Tables 4.2.6.8 and 6.1.1.4'
Cl Cl 0.1484 0.1585 'International Tables Vol C Tables 4.2.6.8 and 6.1.1.4'

loop_
_geom_angle_atom_site_label_1
_geom_angle_atom_site_label_2
_geom_angle_atom_site_label_3
_geom_angle
_geom_angle_site_symmetry_1
_geom_angle_site_symmetry_3
_geom_angle_publ_flag
N2 C1 N3 105.7(3) . . ?
N4 C1 N2 128.8(3) . . ?
N4 C1 N3 125.5(3) . . ?
N1 C2 C3 124.1(3) . . ?
N1 C2 N3 110.3(3) . . ?
N3 C2 C3 125.6(3) . . ?
C4 C3 C2 121.2(3) . . ?
N7 C3 C2 118.1(3) . . ?
N7 C3 C4 120.7(3) . . ?
N5 C4 C3 119.4(3) . . ?
N6 C4 C3 122.2(3) . . ?
N6 C4 N5 118.4(3) . . ?
C2 N1 N2 104.3(3) . . ?
C1 N2 N1 111.7(3) . . ?
C1 N2 H2 129(2) . . ?
N1 N2 H2 119(2) . . ?
C1 N3 C2 107.9(3) . . ?
C1 N3 H3 126(2) . . ?
C2 N3 H3 126(2) . . ?
C1 N4 H4A 119(2) . . ?
C1 N4 H4B 114(2) . . ?
H4A N4 H4B 121(4) . . ?
C4 N5 H5A 117(2) . . ?
C4 N5 H5B 121(2) . . ?
H5A N5 H5B 121(3) . . ?
C4 N6 H6A 116(2) . . ?
C4 N6 H6B 118(3) . . ?
H6A N6 H6B 126(3) . . ?
O1 N7 C3 122.1(3) . . ?
O1 N7 O2 118.3(2) . . ?
O2 N7 C3 119.6(3) . . ?

loop_
_geom_bond_atom_site_label_1
_geom_bond_atom_site_label_2
_geom_bond_distance
_geom_bond_site_symmetry_2
_geom_bond_publ_flag
C1 N2 1.328(4) . ?
C1 N3 1.348(4) . ?
C1 N4 1.320(4) . ?
C2 C3 1.456(4) . ?
C2 N1 1.312(4) . ?
C2 N3 1.374(4) . ?
C3 C4 1.454(5) . ?
C3 N7 1.375(4) . ?
C4 N5 1.329(4) . ?
C4 N6 1.321(4) . ?
N1 N2 1.384(4) . ?
N2 H2 0.86(3) . ?
N3 H3 0.86(3) . ?
N4 H4A 0.90(2) . ?
N4 H4B 0.91(2) . ?
N5 H5A 0.91(2) . ?
N5 H5B 0.92(2) . ?
N6 H6A 0.89(2) . ?
N6 H6B 0.89(2) . ?
N7 O1 1.263(3) . ?
N7 O2 1.264(3) . ?

loop_
_geom_hbond_atom_site_label_D
_geom_hbond_atom_site_label_H
_geom_hbond_atom_site_label_A
_geom_hbond_distance_DH
_geom_hbond_distance_HA
_geom_hbond_distance_DA
_geom_hbond_angle_DHA
_geom_hbond_site_symmetry_A
N2 H2 Cl1 0.86(3) 2.26(3) 3.104(3) 168(3) 3_556
N3 H3 Cl1 0.86(3) 2.47(3) 3.169(3) 139(3) .
N4 H4A O2 0.90(2) 1.93(2) 2.819(4) 169(3) 3_556
N4 H4B Cl1 0.91(2) 2.40(3) 3.229(3) 151(3) .
N5 H5A Cl1 0.91(2) 2.45(3) 3.288(3) 154(3) 4_645
N5 H5B N1 0.92(2) 1.93(3) 2.653(4) 134(3) .
N6 H6A O1 0.89(2) 1.87(3) 2.575(4) 135(3) .
N6 H6B Cl1 0.89(2) 2.38(3) 3.224(3) 158(3) 4_645

loop_
_geom_torsion_atom_site_label_1
_geom_torsion_atom_site_label_2
_geom_torsion_atom_site_label_3
_geom_torsion_atom_site_label_4
_geom_torsion
_geom_torsion_site_symmetry_1
_geom_torsion_site_symmetry_2
_geom_torsion_site_symmetry_3
_geom_torsion_site_symmetry_4
_geom_torsion_publ_flag
C2 C3 C4 N5 -7.0(5) . . . . ?
C2 C3 C4 N6 173.1(3) . . . . ?
C2 C3 N7 O1 -176.4(3) . . . . ?
C2 C3 N7 O2 3.1(4) . . . . ?
C2 N1 N2 C1 -2.1(3) . . . . ?
C3 C2 N1 N2 -175.9(3) . . . . ?
C3 C2 N3 C1 176.6(3) . . . . ?
C4 C3 N7 O1 1.1(4) . . . . ?
C4 C3 N7 O2 -179.4(3) . . . . ?
N1 C2 C3 C4 9.3(5) . . . . ?
N1 C2 C3 N7 -173.2(3) . . . . ?
N1 C2 N3 C1 -1.1(4) . . . . ?
N2 C1 N3 C2 -0.3(4) . . . . ?
N3 C1 N2 N1 1.5(3) . . . . ?
N3 C2 C3 C4 -168.1(3) . . . . ?
N3 C2 C3 N7 9.4(4) . . . . ?
N3 C2 N1 N2 1.9(3) . . . . ?
N4 C1 N2 N1 -176.7(3) . . . . ?
N4 C1 N3 C2 178.0(3) . . . . ?
N7 C3 C4 N5 175.6(3) . . . . ?
N7 C3 C4 N6 -4.3(5) . . . . ?
